data_4511864
loop_
_publ_author_name
'Miyake, Ryosuke'
'Nakagawa, Yuki'
'Hase, Mariko'

_publ_section_title
;
 Selective Thermal Elongation of Metal--Metal Distances in the
 Two-Dimensional Assembly of Ag(I) Ions Templated by Assembled Peptide
 Ligands
;
_journal_issue 10
_journal_name_full 'Crystal Growth &amp; Design'
_journal_page_first 4882
_journal_paper_doi 10.1021/cg5009347
_journal_volume 14
_journal_year 2014
_chemical_absolute_configuration ad
_chemical_formula_sum 'C7 H11 Ag2 N3 O5'
_chemical_formula_weight 432.93
_space_group_crystal_system monoclinic
_space_group_IT_number 4
_space_group_name_Hall 'P 2yb'
_space_group_name_H-M_alt 'P 1 21 1'
_symmetry_space_group_name_Hall 'P 2yb'
_symmetry_space_group_name_H-M 'P 1 21 1'
_atom_sites_solution_hydrogens geom
_cell_angle_alpha 90
_cell_angle_beta 103.038(5)
_cell_angle_gamma 90
_cell_formula_units_Z 2
_cell_length_a 4.8330(16)
_cell_length_b 19.978(7)
_cell_length_c 5.5547(19)
_cell_measurement_temperature 293
_cell_volume 522.5(3)
_computing_cell_refinement 'SAINT V8.32B (Bruker AXS)'
_computing_data_collection 'Bruker SMART APEXII ULTRA'
_computing_data_reduction 'SAINT V8.32B (Bruker AXS)'
_computing_molecular_graphics 'XSHELL V6.3.1 (Bruker AXS)'
_computing_publication_material 'Generate Report (Bruker AXS)'
_computing_structure_refinement 'SHELXL-2013 (Sheldrick, 2013)'
_computing_structure_solution 'SHELXS-97 (Sheldrick, 1997)'
_diffrn_ambient_temperature 293
_diffrn_detector_area_resol_mean 8.333
_diffrn_measured_fraction_theta_full 0.961
_diffrn_measured_fraction_theta_max 0.961
_diffrn_measurement_device_type 'Bruker D8 goniometer'
_diffrn_measurement_method 'omega scans'
_diffrn_radiation_monochromator 'multilayered conforcal mirror'
_diffrn_radiation_type MoK\a
_diffrn_radiation_wavelength 0.71073
_diffrn_reflns_av_R_equivalents 0.0151
_diffrn_reflns_limit_h_max 5
_diffrn_reflns_limit_h_min -6
_diffrn_reflns_limit_k_max 23
_diffrn_reflns_limit_k_min -27
_diffrn_reflns_limit_l_max 7
_diffrn_reflns_limit_l_min -7
_diffrn_reflns_number 3718
_diffrn_reflns_theta_full 30.50
_diffrn_reflns_theta_max 30.50
_diffrn_reflns_theta_min 2.04
_diffrn_source 'rotating-anode X-ray tube'
_diffrn_source_type 'Bruker Tourbo X-ray Source'
_exptl_absorpt_coefficient_mu 3.762
_exptl_absorpt_correction_T_max 0.96
_exptl_absorpt_correction_T_min 0.82
_exptl_absorpt_correction_type empirical
_exptl_absorpt_process_details 'SADABS V2012/1 (Bruker AXS)'
_exptl_crystal_colour colorless
_exptl_crystal_density_diffrn 2.752
_exptl_crystal_density_method 'not measured'
_exptl_crystal_description plate
_exptl_crystal_F_000 416
_exptl_crystal_size_max 0.055
_exptl_crystal_size_mid 0.023
_exptl_crystal_size_min 0.010
_refine_diff_density_max 2.222
_refine_diff_density_min -1.590
_refine_ls_abs_structure_details
;
Flack x determined using 876 quotients [(I+)-(I-)]/[(I+)+(I-)]
(Parsons and Flack (2004), Acta Cryst. A60, s61).
;
_refine_ls_abs_structure_Flack 0.04(3)
_refine_ls_extinction_method none
_refine_ls_goodness_of_fit_ref 1.067
_refine_ls_hydrogen_treatment constr
_refine_ls_matrix_type full
_refine_ls_number_parameters 154
_refine_ls_number_reflns 2541
_refine_ls_number_restraints 1
_refine_ls_restrained_S_all 1.067
_refine_ls_R_factor_all 0.0370
_refine_ls_R_factor_gt 0.0317
_refine_ls_shift/su_max 0.000
_refine_ls_shift/su_mean 0.000
_refine_ls_structure_factor_coef Fsqd
_refine_ls_weighting_details 'w=1/[\s^2^(Fo^2^)+(0.0266P)^2^+1.2840P] where P=(Fo^2^+2Fc^2^)/3'
_refine_ls_weighting_scheme calc
_refine_ls_wR_factor_gt 0.0703
_refine_ls_wR_factor_ref 0.0727
_reflns_number_gt 2301
_reflns_number_total 2541
_reflns_threshold_expression 'I > 2\s(I)'
_cod_data_source_file cg5009347_si_001.cif
_cod_data_source_block p21_293K
_cod_depositor_comments 'Adding full bibliography for 4511859--4511871.cif.'
_cod_database_code 4511864

loop_
_space_group_symop_operation_xyz
'x, y, z'
'-x, y+1/2, -z'

loop_
_atom_site_type_symbol
_atom_site_label
_atom_site_fract_x
_atom_site_fract_y
_atom_site_fract_z
_atom_site_U_iso_or_equiv
_atom_site_adp_type
_atom_site_calc_flag
_atom_site_refinement_flags_adp
_atom_site_refinement_flags_posn
_atom_site_occupancy
Ag Ag1 0.20973(12) 0.85735(2) 0.43715(11) 0.03631(16) Uani d . . 1
Ag Ag2 -0.43080(12) 0.86744(3) -0.00755(10) 0.03669(16) Uani d . . 1
C C1 -0.0240(15) 0.7565(4) 0.0321(13) 0.0243(14) Uani d . . 1
C C2 0.1405(17) 0.6953(4) 0.1468(14) 0.0266(15) Uani d . . 1
H H2A 0.3059 0.6897 0.0771 0.032 Uiso calc U R 1
H H2B 0.0218 0.6559 0.105 0.032 Uiso calc U R 1
C C3 0.2369(13) 0.7005(4) 0.4286(12) 0.0185(13) Uani d . . 1
H H3 0.0695 0.7045 0.4996 0.022 Uiso calc U R 1
C C4 0.3995(13) 0.6369(3) 0.5263(13) 0.0212(13) Uani d . . 1
C C5 0.3835(14) 0.5247(3) 0.6911(12) 0.0189(12) Uani d . . 1
H H5 0.5582 0.5201 0.631 0.023 Uiso calc U R 1
C C6 0.4673(18) 0.5259(4) 0.9730(15) 0.0276(15) Uani d . . 1
H H6A 0.5811 0.5654 1.0269 0.033 Uiso calc U R 1
H H6B 0.2974 0.5286 1.0378 0.033 Uiso calc U R 1
C C7 0.1921(15) 0.4655(4) 0.5907(13) 0.0227(14) Uani d . . 1
N N1 0.4156(13) 0.7597(3) 0.4947(12) 0.0245(12) Uani d . . 1
H H1A 0.5623 0.7586 0.401 0.029 Uiso calc U R 1
H H1B 0.5095 0.7562 0.668 0.029 Uiso calc U R 1
N N2 0.2494(11) 0.5875(3) 0.5949(12) 0.0232(12) Uani d . . 1
H H2 0.0701 0.5926 0.5821 0.028 Uiso calc U R 1
N N3 0.6293(14) 0.4660(3) 1.0723(12) 0.0284(14) Uani d . . 1
H H3A 0.691 0.4719 1.2496 0.034 Uiso calc U R 1
H H3B 0.7991 0.4651 1.0067 0.034 Uiso calc U R 1
O O1 0.0589(15) 0.7893(4) -0.1278(12) 0.0529(19) Uani d . . 1
O O2 -0.2413(13) 0.7718(4) 0.1109(13) 0.0440(16) Uani d . . 1
O O3 0.6570(11) 0.6322(3) 0.5367(14) 0.0445(17) Uani d . . 1
O O4 0.2588(17) 0.4284(4) 0.4360(14) 0.063(2) Uani d . . 1
O O5 -0.0248(12) 0.4565(3) 0.6751(13) 0.0401(15) Uani d . . 1

loop_
_atom_site_aniso_label
_atom_site_aniso_U_11
_atom_site_aniso_U_22
_atom_site_aniso_U_33
_atom_site_aniso_U_12
_atom_site_aniso_U_13
_atom_site_aniso_U_23
Ag1 0.0396(3) 0.0179(3) 0.0448(3) 0.0085(2) -0.0045(2) -0.0046(2)
Ag2 0.0417(3) 0.0233(3) 0.0396(3) 0.0084(2) -0.0023(2) -0.0051(2)
C1 0.021(3) 0.023(3) 0.025(3) 0.001(3) -0.001(3) -0.003(3)
C2 0.030(4) 0.022(3) 0.026(3) 0.004(3) 0.002(3) -0.002(3)
C3 0.015(3) 0.014(3) 0.027(3) 0.000(2) 0.008(3) 0.003(2)
C4 0.018(3) 0.016(3) 0.030(3) 0.002(2) 0.007(3) 0.005(2)
C5 0.016(3) 0.011(3) 0.029(3) 0.000(2) 0.003(2) 0.004(2)
C6 0.033(4) 0.016(4) 0.032(4) -0.001(3) 0.004(3) 0.000(3)
C7 0.023(3) 0.017(3) 0.027(4) 0.001(3) 0.003(3) 0.003(3)
N1 0.024(3) 0.016(3) 0.031(3) 0.000(2) 0.000(2) -0.001(2)
N2 0.013(2) 0.019(3) 0.040(3) 0.0051(19) 0.010(2) 0.011(2)
N3 0.031(3) 0.027(3) 0.026(3) 0.002(3) 0.004(3) 0.004(3)
O1 0.056(4) 0.068(5) 0.041(4) 0.019(4) 0.023(3) 0.027(3)
O2 0.035(3) 0.035(3) 0.070(4) 0.014(3) 0.028(3) 0.022(3)
O3 0.014(2) 0.028(3) 0.094(5) 0.004(2) 0.017(3) 0.026(3)
O4 0.060(5) 0.075(6) 0.062(5) -0.025(4) 0.028(4) -0.043(4)
O5 0.025(3) 0.033(3) 0.067(4) -0.012(2) 0.021(3) -0.013(3)

loop_
_atom_type_symbol
_atom_type_description
_atom_type_scat_dispersion_real
_atom_type_scat_dispersion_imag
_atom_type_scat_source
C C 0.0033 0.0016 'International Tables Vol C Tables 4.2.6.8 and 6.1.1.4'
H H 0.0000 0.0000 'International Tables Vol C Tables 4.2.6.8 and 6.1.1.4'
N N 0.0061 0.0033 'International Tables Vol C Tables 4.2.6.8 and 6.1.1.4'
O O 0.0106 0.0060 'International Tables Vol C Tables 4.2.6.8 and 6.1.1.4'
Ag Ag -0.8971 1.1015 'International Tables Vol C Tables 4.2.6.8 and 6.1.1.4'

loop_
_geom_angle_atom_site_label_1
_geom_angle_atom_site_label_2
_geom_angle_atom_site_label_3
_geom_angle_site_symmetry_1
_geom_angle_site_symmetry_3
_geom_angle
N1 Ag1 O5 . 2_556 171.1(2)
N1 Ag1 Ag2 . 1_656 77.50(16)
O5 Ag1 Ag2 2_556 1_656 108.34(19)
N1 Ag1 Ag2 . 1_655 82.28(17)
O5 Ag1 Ag2 2_556 1_655 88.96(16)
Ag2 Ag1 Ag2 1_656 1_655 116.89(3)
O2 Ag2 N3 . 2_556 171.7(3)
O2 Ag2 Ag1 . 1_454 109.9(2)
N3 Ag2 Ag1 2_556 1_454 76.96(17)
O2 Ag2 Ag1 . 1_455 88.67(16)
N3 Ag2 Ag1 2_556 1_455 83.88(18)
Ag1 Ag2 Ag1 1_454 1_455 116.89(3)
O1 C1 O2 . . 123.2(8)
O1 C1 C2 . . 120.2(7)
O2 C1 C2 . . 116.6(7)
C1 C2 C3 . . 112.5(6)
C1 C2 H2A . . 109.1
C3 C2 H2A . . 109.1
C1 C2 H2B . . 109.1
C3 C2 H2B . . 109.1
H2A C2 H2B . . 107.8
N1 C3 C4 . . 110.9(5)
N1 C3 C2 . . 109.8(6)
C4 C3 C2 . . 108.7(6)
N1 C3 H3 . . 109.2
C4 C3 H3 . . 109.2
C2 C3 H3 . . 109.2
O3 C4 N2 . . 122.5(6)
O3 C4 C3 . . 120.7(6)
N2 C4 C3 . . 116.7(5)
N2 C5 C6 . . 110.9(6)
N2 C5 C7 . . 110.5(5)
C6 C5 C7 . . 112.7(6)
N2 C5 H5 . . 107.5
C6 C5 H5 . . 107.5
C7 C5 H5 . . 107.5
N3 C6 C5 . . 111.6(6)
N3 C6 H6A . . 109.3
C5 C6 H6A . . 109.3
N3 C6 H6B . . 109.3
C5 C6 H6B . . 109.3
H6A C6 H6B . . 108.0
O4 C7 O5 . . 123.2(8)
O4 C7 C5 . . 119.2(7)
O5 C7 C5 . . 117.6(6)
C3 N1 Ag1 . . 117.6(4)
C3 N1 H1A . . 107.9
Ag1 N1 H1A . . 107.9
C3 N1 H1B . . 107.9
Ag1 N1 H1B . . 107.9
H1A N1 H1B . . 107.2
C4 N2 C5 . . 121.2(5)
C4 N2 H2 . . 119.4
C5 N2 H2 . . 119.4
C6 N3 Ag2 . 2_546 119.7(5)
C6 N3 H3A . . 107.4
Ag2 N3 H3A 2_546 . 107.4
C6 N3 H3B . . 107.4
Ag2 N3 H3B 2_546 . 107.4
H3A N3 H3B . . 106.9
C1 O2 Ag2 . . 115.9(5)
C7 O5 Ag1 . 2_546 110.0(5)

loop_
_geom_bond_atom_site_label_1
_geom_bond_atom_site_label_2
_geom_bond_site_symmetry_2
_geom_bond_distance
Ag1 N1 . 2.180(6)
Ag1 O5 2_556 2.205(6)
Ag1 Ag2 1_656 3.1867(12)
Ag1 Ag2 1_655 3.3313(12)
Ag2 O2 . 2.157(6)
Ag2 N3 2_556 2.184(7)
Ag2 Ag1 1_454 3.1867(12)
Ag2 Ag1 1_455 3.3313(12)
C1 O1 . 1.241(10)
C1 O2 . 1.263(9)
C1 C2 . 1.518(10)
C2 C3 . 1.533(10)
C2 H2A . 0.97
C2 H2B . 0.97
C3 N1 . 1.462(9)
C3 C4 . 1.528(9)
C3 H3 . 0.98
C4 O3 . 1.236(8)
C4 N2 . 1.331(8)
C5 N2 . 1.457(8)
C5 C6 . 1.526(10)
C5 C7 . 1.527(10)
C5 H5 . 0.98
C6 N3 . 1.468(10)
C6 H6A . 0.97
C6 H6B . 0.97
C7 O4 . 1.232(10)
C7 O5 . 1.254(9)
N1 H1A . 0.97
N1 H1B . 0.97
N2 H2 . 0.86
N3 Ag2 2_546 2.184(7)
N3 H3A . 0.97
N3 H3B . 0.97
O5 Ag1 2_546 2.205(6)
